data_2017454
loop_
_publ_author_name
'Budow, Simone'
'Eickmeier, Henning'
'Reuter, Hans'
'Seela, Frank'

_publ_section_title
;
 2'-Deoxy-5-propynyluridine: a nucleoside with two conformations in the
 asymmetric unit
;
_journal_coeditor_code SK3346
_journal_issue 12
_journal_name_full 'Acta Crystallographica Section C'
_journal_page_first o645
_journal_page_last o648
_journal_paper_doi 10.1107/S0108270109044850
_journal_volume 65
_journal_year 2009
_chemical_formula_iupac 'C12 H14 N2 O5'
_chemical_formula_moiety 'C12 H14 N2 O5'
_chemical_formula_sum 'C12 H14 N2 O5'
_chemical_formula_weight 266.25
_chemical_name_systematic
;
1-(2-deoxy-\b-D-<i>erythro</i>-pentofuranosyl)-5-(prop-1-ynyl)-pyrimidin-
2,4(1<i>H</i>,3<i>H</i>)-dione
;
_space_group_IT_number 4
_symmetry_cell_setting monoclinic
_symmetry_space_group_name_Hall 'P 2yb'
_symmetry_space_group_name_H-M 'P 1 21 1'
_atom_sites_solution_hydrogens geom
_atom_sites_solution_primary direct
_atom_sites_solution_secondary difmap
_audit_creation_method SHELXL-97
_cell_angle_alpha 90.00
_cell_angle_beta 96.659(4)
_cell_angle_gamma 90.00
_cell_formula_units_Z 4
_cell_length_a 5.6201(4)
_cell_length_b 11.3645(9)
_cell_length_c 19.0281(16)
_cell_measurement_reflns_used 8767
_cell_measurement_temperature 130(2)
_cell_measurement_theta_max 27.19
_cell_measurement_theta_min 2.09
_cell_volume 1207.12(16)
_computing_cell_refinement 'SAINT (Bruker, 2008)'
_computing_data_collection 'APEX2 (Bruker, 2008)'
_computing_data_reduction 'SAINT (Bruker, 2008)'
_computing_molecular_graphics 'SHELXTL (Release 5.1; Sheldrick, 2008)'
_computing_publication_material 'SHELXTL (Release 5.1; Sheldrick, 2008) and PLATON (Spek, 2009)'
_computing_structure_refinement 'SHELXTL (Release 5.1; Sheldrick, 2008)'
_computing_structure_solution 'SHELXTL (Release 5.1; Sheldrick, 2008)'
_diffrn_ambient_temperature 130(2)
_diffrn_measured_fraction_theta_full 0.994
_diffrn_measured_fraction_theta_max 0.994
_diffrn_measurement_device_type 'Bruker APEXII CCD'
_diffrn_measurement_method '\f and \w'
_diffrn_radiation_monochromator graphite
_diffrn_radiation_source 'fine-focus sealed tube'
_diffrn_radiation_type MoK\a
_diffrn_radiation_wavelength 0.71073
_diffrn_reflns_av_R_equivalents 0.0320
_diffrn_reflns_av_sigmaI/netI 0.0223
_diffrn_reflns_limit_h_max 7
_diffrn_reflns_limit_h_min -6
_diffrn_reflns_limit_k_max 15
_diffrn_reflns_limit_k_min -15
_diffrn_reflns_limit_l_max 21
_diffrn_reflns_limit_l_min -24
_diffrn_reflns_number 22751
_diffrn_reflns_theta_full 28.00
_diffrn_reflns_theta_max 28.00
_diffrn_reflns_theta_min 2.09
_diffrn_standards_number 0
_exptl_absorpt_coefficient_mu 0.115
_exptl_absorpt_correction_T_max 0.9321
_exptl_absorpt_correction_T_min 0.8664
_exptl_absorpt_correction_type multi-scan
_exptl_absorpt_process_details '(SADABS; Bruker, 2008)'
_exptl_crystal_colour colourless
_exptl_crystal_density_diffrn 1.465
_exptl_crystal_density_method 'not measured'
_exptl_crystal_description Splitter
_exptl_crystal_F_000 560
_exptl_crystal_size_max 0.32
_exptl_crystal_size_mid 0.23
_exptl_crystal_size_min 0.15
_refine_diff_density_max 0.224
_refine_diff_density_min -0.226
_refine_ls_abs_structure_details 'established by known chemical absolute configuration'
_refine_ls_extinction_method none
_refine_ls_goodness_of_fit_ref 1.035
_refine_ls_hydrogen_treatment mixed
_refine_ls_matrix_type full
_refine_ls_number_parameters 363
_refine_ls_number_reflns 3046
_refine_ls_number_restraints 1
_refine_ls_restrained_S_all 1.035
_refine_ls_R_factor_all 0.0386
_refine_ls_R_factor_gt 0.0330
_refine_ls_shift/su_max 0.000
_refine_ls_shift/su_mean 0.000
_refine_ls_structure_factor_coef Fsqd
_refine_ls_weighting_details 'calc w=1/[\s^2^(Fo^2^)+(0.0569P)^2^+0.1534P] where P=(Fo^2^+2Fc^2^)/3'
_refine_ls_weighting_scheme calc
_refine_ls_wR_factor_gt 0.0846
_refine_ls_wR_factor_ref 0.0884
_reflns_number_gt 2749
_reflns_number_total 3046
_reflns_threshold_expression I>I>2\s(I)
_cod_data_source_file sk3346.cif
_cod_data_source_block I
_cod_depositor_comments
;
The following automatic conversions were performed:
'_geom_bond_publ_flag' value 'N' changed to 'n' according to
'/home/saulius/struct/CIF-dictionaries/cif_core.dic' dictionary named
'cif_core.dic' version 2.4.1 from 2010-06-29 (60
times).

'_geom_bond_publ_flag' value 'Y' changed to 'y' according to
'/home/saulius/struct/CIF-dictionaries/cif_core.dic' dictionary named
'cif_core.dic' version 2.4.1 from 2010-06-29 (8
times).

'_geom_angle_publ_flag' value 'N' changed to 'n' according to
'/home/saulius/struct/CIF-dictionaries/cif_core.dic' dictionary named
'cif_core.dic' version 2.4.1 from 2010-06-29 (114
times).

'_geom_angle_publ_flag' value 'Y' changed to 'y' according to
'/home/saulius/struct/CIF-dictionaries/cif_core.dic' dictionary named
'cif_core.dic' version 2.4.1 from 2010-06-29 (4
times).

'_geom_torsion_publ_flag' value 'N' changed to 'n' according to
'/home/saulius/struct/CIF-dictionaries/cif_core.dic' dictionary named
'cif_core.dic' version 2.4.1 from 2010-06-29 (64
times).

'_geom_torsion_publ_flag' value 'Y' changed to 'y' according to
'/home/saulius/struct/CIF-dictionaries/cif_core.dic' dictionary named
'cif_core.dic' version 2.4.1 from 2010-06-29 (4 times).

Automatic conversion script
Id: cif_fix_enum 1527 2010-12-29 10:47:43Z saulius 

The following automatic conversions were performed:

'_geom_bond_publ_flag' value 'N' changed to 'n' according to
/home/saulius/struct/CIF-dictionaries/cif_core.dic dictionary named
'cif_core.dic' version 2.4.1 from 2010-06-29 (60
times).

'_geom_bond_publ_flag' value 'Y' changed to 'y' according to
/home/saulius/struct/CIF-dictionaries/cif_core.dic dictionary named
'cif_core.dic' version 2.4.1 from 2010-06-29 (8
times).

'_geom_angle_publ_flag' value 'N' changed to 'n' according
to /home/saulius/struct/CIF-dictionaries/cif_core.dic dictionary
named 'cif_core.dic' version 2.4.1 from 2010-06-29 (114
times).

'_geom_angle_publ_flag' value 'Y' changed to 'y' according
to /home/saulius/struct/CIF-dictionaries/cif_core.dic dictionary
named 'cif_core.dic' version 2.4.1 from 2010-06-29 (4
times).

'_geom_torsion_publ_flag' value 'N' changed to 'n' according
to /home/saulius/struct/CIF-dictionaries/cif_core.dic dictionary
named 'cif_core.dic' version 2.4.1 from 2010-06-29 (64
times).

'_geom_torsion_publ_flag' value 'Y' changed to 'y' according
to /home/saulius/struct/CIF-dictionaries/cif_core.dic dictionary
named 'cif_core.dic' version 2.4.1 from 2010-06-29 (4 times).

Automatic conversion script
Id: cif_fix_values 1715 2011-07-08 13:25:40Z adriana 
;
_cod_original_sg_symbol_H-M 'P 21'
_cod_database_code 2017454
_cod_database_fobs_code 2017454

loop_
_symmetry_equiv_pos_as_xyz
'x, y, z'
'-x, y+1/2, -z'

loop_
_atom_site_type_symbol
_atom_site_label
_atom_site_fract_x
_atom_site_fract_y
_atom_site_fract_z
_atom_site_U_iso_or_equiv
_atom_site_adp_type
_atom_site_calc_flag
_atom_site_refinement_flags
_atom_site_occupancy
_atom_site_disorder_assembly
_atom_site_disorder_group
N N11 0.7378(3) 0.86579(17) 0.85035(9) 0.0210(4) Uani d . 1 . .
C C12 0.8339(4) 0.95301(19) 0.81214(11) 0.0203(4) Uani d . 1 . .
O O12 1.0174(3) 1.00561(15) 0.83437(8) 0.0269(4) Uani d . 1 . .
N N13 0.7095(3) 0.97674(17) 0.74761(10) 0.0203(4) Uani d . 1 . .
H H13 0.784(4) 1.029(2) 0.7210(14) 0.024 Uiso d . 1 . .
C C14 0.5018(4) 0.92284(19) 0.71755(11) 0.0202(4) Uani d . 1 . .
O O14 0.4145(3) 0.95057(15) 0.65774(8) 0.0259(3) Uani d . 1 . .
C C15 0.4035(4) 0.83586(19) 0.76243(11) 0.0204(4) Uani d . 1 . .
C C15A 0.1882(4) 0.7760(2) 0.73550(11) 0.0221(4) Uani d . 1 . .
C C15B 0.0130(4) 0.7267(2) 0.70879(12) 0.0237(5) Uani d . 1 . .
C C15C -0.1945(4) 0.6626(2) 0.67431(14) 0.0309(5) Uani d . 1 . .
H H15A -0.1423 0.6082 0.6392 0.046 Uiso calc R 1 . .
H H15B -0.3101 0.7186 0.6507 0.046 Uiso calc R 1 . .
H H15C -0.2701 0.6182 0.7099 0.046 Uiso calc R 1 . .
C C16 0.5264(4) 0.8107(2) 0.82633(11) 0.0213(4) Uani d . 1 . .
H H16 0.4642 0.7530 0.8554 0.026 Uiso calc R 1 . .
C C11' 0.8771(4) 0.8255(2) 0.91631(11) 0.0202(4) Uani d . 1 . .
H H11 1.0464 0.8533 0.9177 0.024 Uiso calc R 1 . .
C C12' 0.7777(4) 0.86196(19) 0.98385(11) 0.0223(4) Uani d . 1 . .
H H12A 0.8318 0.9417 0.9994 0.027 Uiso calc R 1 . .
H H12B 0.6005 0.8587 0.9787 0.027 Uiso calc R 1 . .
C C13' 0.8887(4) 0.7678(2) 1.03343(11) 0.0226(4) Uani d . 1 . .
H H13A 0.8053 0.7599 1.0769 0.027 Uiso calc R 1 . .
O O13' 1.1371(3) 0.79645(17) 1.04968(9) 0.0339(4) Uani d . 1 . .
H H13B 1.185(6) 0.772(3) 1.0920(18) 0.051 Uiso d . 1 . .
O O14' 0.8719(3) 0.70062(13) 0.91573(8) 0.0231(3) Uani d . 1 . .
C C14' 0.8609(4) 0.65840(19) 0.98698(11) 0.0209(4) Uani d . 1 . .
H H14A 1.0021 0.6061 1.0002 0.025 Uiso calc R 1 . .
C C15' 0.6351(4) 0.5863(2) 0.98959(14) 0.0288(5) Uani d . 1 . .
H H15D 0.6442 0.5152 0.9599 0.035 Uiso calc R 1 . .
H H15E 0.6272 0.5600 1.0389 0.035 Uiso calc R 1 . .
O O15' 0.4227(3) 0.64869(17) 0.96585(11) 0.0392(4) Uani d . 1 . .
H H15 0.380(6) 0.694(4) 1.0033(19) 0.059 Uiso d . 1 . .
N N21 0.2689(3) 0.25813(16) 0.64819(9) 0.0181(3) Uani d . 1 . .
C C22 0.1537(3) 0.18063(19) 0.68903(10) 0.0192(4) Uani d . 1 . .
O O22 -0.0312(3) 0.13036(14) 0.66568(8) 0.0237(3) Uani d . 1 . .
N N23 0.2617(3) 0.16513(17) 0.75642(9) 0.0201(4) Uani d . 1 . .
H H23 0.183(5) 0.120(2) 0.7850(14) 0.024 Uiso d . 1 . .
C C24 0.4672(4) 0.21946(19) 0.78774(11) 0.0190(4) Uani d . 1 . .
O O24 0.5462(3) 0.19467(15) 0.84885(8) 0.0266(3) Uani d . 1 . .
C C25 0.5714(3) 0.30420(19) 0.74306(11) 0.0191(4) Uani d . 1 . .
C C25A 0.7817(4) 0.3677(2) 0.77105(11) 0.0216(4) Uani d . 1 . .
C C25B 0.9560(4) 0.4205(2) 0.79559(12) 0.0234(4) Uani d . 1 . .
C C25C 1.1650(4) 0.4875(2) 0.82612(13) 0.0282(5) Uani d . 1 . .
H H25A 1.2495 0.5192 0.7880 0.042 Uiso calc R 1 . .
H H25B 1.2728 0.4357 0.8562 0.042 Uiso calc R 1 . .
H H25C 1.1129 0.5524 0.8546 0.042 Uiso calc R 1 . .
C C26 0.4661(3) 0.31987(19) 0.67593(11) 0.0189(4) Uani d . 1 . .
H H26 0.5325 0.3763 0.6469 0.023 Uiso calc R 1 . .
C C21' 0.1675(3) 0.2691(2) 0.57282(10) 0.0186(4) Uani d . 1 . .
H H21 0.1275 0.1892 0.5528 0.022 Uiso calc R 1 . .
C C22' -0.0533(3) 0.3478(2) 0.56150(11) 0.0214(4) Uani d . 1 . .
H H22A -0.2023 0.3020 0.5632 0.026 Uiso calc R 1 . .
H H22B -0.0462 0.4115 0.5972 0.026 Uiso calc R 1 . .
C C23' -0.0366(4) 0.3963(2) 0.48803(11) 0.0215(4) Uani d . 1 . .
H H23A -0.1206 0.4737 0.4809 0.026 Uiso calc R 1 . .
O O23' -0.1352(3) 0.31115(16) 0.43779(9) 0.0298(4) Uani d . 1 . .
H H23B -0.197(6) 0.341(3) 0.4027(18) 0.045 Uiso d . 1 . .
O O24' 0.3430(2) 0.32191(14) 0.53589(8) 0.0214(3) Uani d . 1 . .
C C24' 0.2340(4) 0.40943(19) 0.48614(11) 0.0203(4) Uani d . 1 . .
H H24A 0.2727 0.3891 0.4376 0.024 Uiso calc R 1 . .
C C25' 0.3314(4) 0.5304(2) 0.50523(13) 0.0284(5) Uani d . 1 . .
H H25D 0.5086 0.5284 0.5104 0.034 Uiso calc R 1 . .
H H25E 0.2767 0.5864 0.4668 0.034 Uiso calc R 1 . .
O O25' 0.2520(4) 0.56944(17) 0.56967(11) 0.0393(5) Uani d . 1 . .
H H25 0.242(7) 0.639(4) 0.566(2) 0.059 Uiso d . 1 . .

loop_
_atom_site_aniso_label
_atom_site_aniso_U_11
_atom_site_aniso_U_22
_atom_site_aniso_U_33
_atom_site_aniso_U_12
_atom_site_aniso_U_13
_atom_site_aniso_U_23
N11 0.0194(8) 0.0267(9) 0.0160(8) -0.0019(7) -0.0027(7) 0.0051(8)
C12 0.0192(9) 0.0235(11) 0.0178(10) -0.0016(8) 0.0006(8) 0.0006(9)
O12 0.0246(8) 0.0323(9) 0.0222(8) -0.0081(7) -0.0044(6) 0.0056(7)
N13 0.0222(8) 0.0237(9) 0.0143(9) -0.0023(7) -0.0011(7) 0.0039(7)
C14 0.0194(9) 0.0229(10) 0.0178(10) 0.0013(8) -0.0006(8) -0.0033(8)
O14 0.0293(8) 0.0293(8) 0.0171(8) -0.0024(7) -0.0051(6) 0.0016(7)
C15 0.0179(9) 0.0238(10) 0.0188(10) 0.0001(8) -0.0008(8) -0.0004(8)
C15A 0.0226(10) 0.0243(11) 0.0189(10) 0.0010(9) 0.0004(8) 0.0024(9)
C15B 0.0231(10) 0.0263(11) 0.0211(10) -0.0002(9) -0.0008(8) 0.0007(9)
C15C 0.0234(10) 0.0294(12) 0.0390(14) -0.0046(10) -0.0009(9) -0.0049(11)
C16 0.0180(9) 0.0251(10) 0.0205(10) -0.0026(9) 0.0006(8) 0.0018(9)
C11' 0.0163(9) 0.0250(11) 0.0181(10) -0.0022(8) -0.0028(8) 0.0052(8)
C12' 0.0298(11) 0.0159(9) 0.0204(10) -0.0003(8) -0.0004(8) -0.0018(8)
C13' 0.0243(10) 0.0254(10) 0.0175(9) -0.0048(9) -0.0007(8) 0.0021(9)
O13' 0.0318(9) 0.0468(11) 0.0200(8) -0.0163(8) -0.0108(7) 0.0096(8)
O14' 0.0271(8) 0.0222(8) 0.0197(7) 0.0054(6) 0.0020(6) -0.0016(6)
C14' 0.0199(9) 0.0203(10) 0.0219(10) 0.0016(8) -0.0001(8) 0.0019(8)
C15' 0.0282(11) 0.0225(11) 0.0357(13) -0.0070(9) 0.0034(9) -0.0007(10)
O15' 0.0220(8) 0.0405(10) 0.0554(12) -0.0037(8) 0.0055(8) -0.0057(10)
N21 0.0172(8) 0.0215(8) 0.0148(8) -0.0002(7) -0.0015(6) 0.0006(7)
C22 0.0198(9) 0.0214(10) 0.0161(10) 0.0013(8) 0.0009(8) 0.0021(9)
O22 0.0204(7) 0.0293(8) 0.0202(8) -0.0069(6) -0.0033(6) 0.0044(6)
N23 0.0192(8) 0.0236(9) 0.0166(9) -0.0030(7) -0.0011(6) 0.0027(7)
C24 0.0183(9) 0.0204(10) 0.0177(10) 0.0015(8) -0.0005(8) -0.0022(8)
O24 0.0289(8) 0.0321(9) 0.0170(7) -0.0046(7) -0.0051(6) 0.0022(7)
C25 0.0176(9) 0.0210(10) 0.0187(10) 0.0001(8) 0.0015(7) -0.0031(8)
C25A 0.0231(10) 0.0246(11) 0.0169(10) 0.0003(9) 0.0012(8) -0.0005(8)
C25B 0.0251(10) 0.0238(11) 0.0209(11) -0.0016(9) 0.0013(8) -0.0011(9)
C25C 0.0248(11) 0.0260(11) 0.0325(13) -0.0064(9) -0.0027(9) -0.0039(10)
C26 0.0174(9) 0.0207(10) 0.0187(10) -0.0011(8) 0.0022(8) -0.0009(9)
C21' 0.0180(9) 0.0248(10) 0.0128(9) 0.0013(8) 0.0004(7) -0.0002(8)
C22' 0.0156(9) 0.0296(11) 0.0188(10) 0.0008(8) 0.0006(7) 0.0014(9)
C23' 0.0208(10) 0.0236(10) 0.0191(10) 0.0003(8) -0.0018(8) 0.0014(8)
O23' 0.0364(9) 0.0322(9) 0.0175(8) -0.0042(7) -0.0104(7) 0.0037(7)
O24' 0.0176(7) 0.0290(8) 0.0180(7) 0.0036(6) 0.0036(5) 0.0049(6)
C24' 0.0224(10) 0.0225(10) 0.0162(10) 0.0023(8) 0.0028(8) 0.0022(8)
C25' 0.0256(11) 0.0272(11) 0.0323(13) -0.0021(9) 0.0037(9) 0.0039(10)
O25' 0.0541(12) 0.0268(9) 0.0380(10) -0.0042(9) 0.0098(8) -0.0075(8)

loop_
_atom_type_symbol
_atom_type_description
_atom_type_scat_dispersion_real
_atom_type_scat_dispersion_imag
_atom_type_scat_source
C C 0.0033 0.0000 'International Tables Vol C Tables 4.2.6.8 and 6.1.1.4'
H H 0.0000 0.0000 'International Tables Vol C Tables 4.2.6.8 and 6.1.1.4'
N N 0.0061 0.0000 'International Tables Vol C Tables 4.2.6.8 and 6.1.1.4'
O O 0.0106 0.0000 'International Tables Vol C Tables 4.2.6.8 and 6.1.1.4'

loop_
_geom_angle_atom_site_label_1
_geom_angle_atom_site_label_2
_geom_angle_atom_site_label_3
_geom_angle_site_symmetry_1
_geom_angle_site_symmetry_3
_geom_angle
_geom_angle_publ_flag
C16 N11 C12 . . 121.99(18) n
C16 N11 C11' . . 119.71(17) n
C12 N11 C11' . . 118.14(17) n
O12 C12 N13 . . 122.43(19) n
O12 C12 N11 . . 122.38(19) n
N13 C12 N11 . . 115.19(18) n
C12 N13 C14 . . 127.11(18) n
C12 N13 H13 . . 114.0(17) n
C14 N13 H13 . . 118.6(16) n
O14 C14 N13 . . 119.83(19) n
O14 C14 C15 . . 125.47(19) n
N13 C14 C15 . . 114.69(18) n
C16 C15 C15A . . 122.8(2) n
C16 C15 C14 . . 118.70(19) n
C15A C15 C14 . . 118.39(18) n
C15B C15A C15 . . 175.8(2) y
C15A C15B C15C . . 177.3(2) y
C15B C15C H15A . . 109.5 n
C15B C15C H15B . . 109.5 n
H15A C15C H15B . . 109.5 n
C15B C15C H15C . . 109.5 n
H15A C15C H15C . . 109.5 n
H15B C15C H15C . . 109.5 n
C15 C16 N11 . . 122.2(2) n
C15 C16 H16 . . 118.9 n
N11 C16 H16 . . 118.9 n
O14' C11' N11 . . 107.19(17) n
O14' C11' C12' . . 105.68(17) n
N11 C11' C12' . . 115.16(17) n
O14' C11' H11 . . 109.5 n
N11 C11' H11 . . 109.5 n
C12' C11' H11 . . 109.5 n
C13' C12' C11' . . 99.75(17) n
C13' C12' H12A . . 111.8 n
C11' C12' H12A . . 111.8 n
C13' C12' H12B . . 111.8 n
C11' C12' H12B . . 111.8 n
H12A C12' H12B . . 109.5 n
O13' C13' C12' . . 107.14(18) n
O13' C13' C14' . . 110.06(18) n
C12' C13' C14' . . 102.04(16) n
O13' C13' H13A . . 112.3 n
C12' C13' H13A . . 112.3 n
C14' C13' H13A . . 112.3 n
C13' O13' H13B . . 108(2) n
C11' O14' C14' . . 109.12(16) n
O14' C14' C15' . . 109.69(18) n
O14' C14' C13' . . 105.11(17) n
C15' C14' C13' . . 116.88(18) n
O14' C14' H14A . . 108.3 n
C15' C14' H14A . . 108.3 n
C13' C14' H14A . . 108.3 n
O15' C15' C14' . . 113.38(19) n
O15' C15' H15D . . 108.9 n
C14' C15' H15D . . 108.9 n
O15' C15' H15E . . 108.9 n
C14' C15' H15E . . 108.9 n
H15D C15' H15E . . 107.7 n
C15' O15' H15 . . 109(2) n
C26 N21 C22 . . 121.44(17) n
C26 N21 C21' . . 122.23(17) n
C22 N21 C21' . . 116.33(16) n
O22 C22 N23 . . 123.19(18) n
O22 C22 N21 . . 121.74(18) n
N23 C22 N21 . . 115.07(18) n
C22 N23 C24 . . 127.27(18) n
C22 N23 H23 . . 116.4(17) n
C24 N23 H23 . . 116.0(17) n
O24 C24 N23 . . 119.85(19) n
O24 C24 C25 . . 125.49(19) n
N23 C24 C25 . . 114.66(17) n
C26 C25 C25A . . 122.3(2) n
C26 C25 C24 . . 118.50(19) n
C25A C25 C24 . . 119.16(18) n
C25B C25A C25 . . 178.8(2) y
C25A C25B C25C . . 178.5(2) y
C25B C25C H25A . . 109.5 n
C25B C25C H25B . . 109.5 n
H25A C25C H25B . . 109.5 n
C25B C25C H25C . . 109.5 n
H25A C25C H25C . . 109.5 n
H25B C25C H25C . . 109.5 n
C25 C26 N21 . . 122.88(19) n
C25 C26 H26 . . 118.6 n
N21 C26 H26 . . 118.6 n
O24' C21' N21 . . 107.74(15) n
O24' C21' C22' . . 106.56(17) n
N21 C21' C22' . . 113.62(16) n
O24' C21' H21 . . 109.6 n
N21 C21' H21 . . 109.6 n
C22' C21' H21 . . 109.6 n
C23' C22' C21' . . 101.96(16) n
C23' C22' H22A . . 111.4 n
C21' C22' H22A . . 111.4 n
C23' C22' H22B . . 111.4 n
C21' C22' H22B . . 111.4 n
H22A C22' H22B . . 109.2 n
O23' C23' C22' . . 108.09(18) n
O23' C23' C24' . . 111.08(18) n
C22' C23' C24' . . 102.99(16) n
O23' C23' H23A . . 111.4 n
C22' C23' H23A . . 111.4 n
C24' C23' H23A . . 111.4 n
C23' O23' H23B . . 112(3) n
C21' O24' C24' . . 110.38(15) n
O24' C24' C25' . . 110.62(17) n
O24' C24' C23' . . 105.17(16) n
C25' C24' C23' . . 114.59(18) n
O24' C24' H24A . . 108.8 n
C25' C24' H24A . . 108.8 n
C23' C24' H24A . . 108.8 n
O25' C25' C24' . . 110.49(18) n
O25' C25' H25D . . 109.6 n
C24' C25' H25D . . 109.6 n
O25' C25' H25E . . 109.6 n
C24' C25' H25E . . 109.6 n
H25D C25' H25E . . 108.1 n
C25' O25' H25 . . 105(3) n

loop_
_geom_bond_atom_site_label_1
_geom_bond_atom_site_label_2
_geom_bond_site_symmetry_2
_geom_bond_distance
_geom_bond_publ_flag
N11 C16 . 1.374(3) n
N11 C12 . 1.376(3) n
N11 C11' . 1.473(3) y
C12 O12 . 1.224(3) n
C12 N13 . 1.367(3) n
N13 C14 . 1.382(3) n
N13 H13 . 0.91(3) n
C14 O14 . 1.227(3) n
C14 C15 . 1.456(3) n
C15 C16 . 1.358(3) n
C15 C15A . 1.431(3) y
C15A C15B . 1.194(3) y
C15B C15C . 1.464(3) y
C15C H15A . 0.9800 n
C15C H15B . 0.9800 n
C15C H15C . 0.9800 n
C16 H16 . 0.9500 n
C11' O14' . 1.420(3) n
C11' C12' . 1.517(3) n
C11' H11 . 1.0000 n
C12' C13' . 1.513(3) n
C12' H12A . 0.9900 n
C12' H12B . 0.9900 n
C13' O13' . 1.432(3) n
C13' C14' . 1.523(3) n
C13' H13A . 1.0000 n
O13' H13B . 0.86(3) n
O14' C14' . 1.446(3) n
C14' C15' . 1.516(3) n
C14' H14A . 1.0000 n
C15' O15' . 1.417(3) n
C15' H15D . 0.9900 n
C15' H15E . 0.9900 n
O15' H15 . 0.94(4) n
N21 C26 . 1.365(3) n
N21 C22 . 1.384(3) n
N21 C21' . 1.486(2) y
C22 O22 . 1.224(3) n
C22 N23 . 1.365(3) n
N23 C24 . 1.382(3) n
N23 H23 . 0.90(3) n
C24 O24 . 1.228(3) n
C24 C25 . 1.452(3) n
C25 C26 . 1.356(3) n
C25 C25A . 1.433(3) y
C25A C25B . 1.197(3) y
C25B C25C . 1.462(3) y
C25C H25A . 0.9800 n
C25C H25B . 0.9800 n
C25C H25C . 0.9800 n
C26 H26 . 0.9500 n
C21' O24' . 1.410(2) n
C21' C22' . 1.524(3) n
C21' H21 . 1.0000 n
C22' C23' . 1.516(3) n
C22' H22A . 0.9900 n
C22' H22B . 0.9900 n
C23' O23' . 1.427(3) n
C23' C24' . 1.533(3) n
C23' H23A . 1.0000 n
O23' H23B . 0.79(3) n
O24' C24' . 1.458(2) n
C24' C25' . 1.509(3) n
C24' H24A . 1.0000 n
C25' O25' . 1.423(3) n
C25' H25D . 0.9900 n
C25' H25E . 0.9900 n
O25' H25 . 0.80(4) n

loop_
_geom_hbond_atom_site_label_D
_geom_hbond_atom_site_label_H
_geom_hbond_atom_site_label_A
_geom_hbond_site_symmetry_A
_geom_hbond_distance_DH
_geom_hbond_distance_HA
_geom_hbond_distance_DA
_geom_hbond_angle_DHA
N13 H13 O22 1_665 0.91(3) 1.94(3) 2.851(2) 174(2)
O13' H13B O24 2_757 0.86(3) 1.98(4) 2.727(2) 144(3)
O15' H15 O13' 1_455 0.94(4) 2.06(4) 2.921(3) 152(3)
N23 H23 O12 1_445 0.90(3) 1.91(3) 2.801(2) 171(2)
O23' H23B O14 2_546 0.79(3) 2.01(3) 2.760(2) 158(3)
O25' H25 O23' 2_556 0.80(4) 2.04(4) 2.824(3) 166(4)

loop_
_geom_torsion_atom_site_label_1
_geom_torsion_atom_site_label_2
_geom_torsion_atom_site_label_3
_geom_torsion_atom_site_label_4
_geom_torsion_site_symmetry_1
_geom_torsion_site_symmetry_2
_geom_torsion_site_symmetry_3
_geom_torsion_site_symmetry_4
_geom_torsion
_geom_torsion_publ_flag
C16 N11 C12 O12 . . . . 177.2(2) n
C11' N11 C12 O12 . . . . -7.4(3) n
C16 N11 C12 N13 . . . . -2.8(3) n
C11' N11 C12 N13 . . . . 172.68(18) n
O12 C12 N13 C14 . . . . 179.9(2) n
N11 C12 N13 C14 . . . . -0.1(3) n
C12 N13 C14 O14 . . . . -177.3(2) n
C12 N13 C14 C15 . . . . 3.2(3) n
O14 C14 C15 C16 . . . . 177.0(2) n
N13 C14 C15 C16 . . . . -3.5(3) n
O14 C14 C15 C15A . . . . 0.4(3) n
N13 C14 C15 C15A . . . . 179.87(19) n
C15A C15 C16 N11 . . . . 177.5(2) n
C14 C15 C16 N11 . . . . 1.1(3) n
C12 N11 C16 C15 . . . . 2.3(3) n
C11' N11 C16 C15 . . . . -173.1(2) n
C16 N11 C11' O14' . . . . 41.5(2) n
C12 N11 C11' O14' . . . . -134.04(19) y
C16 N11 C11' C12' . . . . -75.7(2) n
C12 N11 C11' C12' . . . . 108.7(2) n
O14' C11' C12' C13' . . . . 38.6(2) n
N11 C11' C12' C13' . . . . 156.69(18) n
C11' C12' C13' O13' . . . . 74.6(2) n
C11' C12' C13' C14' . . . . -41.07(19) n
N11 C11' O14' C14' . . . . -143.82(16) n
C12' C11' O14' C14' . . . . -20.5(2) n
C11' O14' C14' C15' . . . . 120.12(19) n
C11' O14' C14' C13' . . . . -6.3(2) n
O13' C13' C14' O14' . . . . -83.08(19) n
C12' C13' C14' O14' . . . . 30.4(2) n
O13' C13' C14' C15' . . . . 155.03(19) n
C12' C13' C14' C15' . . . . -91.5(2) n
O14' C14' C15' O15' . . . . -56.9(3) n
C13' C14' C15' O15' . . . . 62.6(3) y
C26 N21 C22 O22 . . . . 175.6(2) n
C21' N21 C22 O22 . . . . -5.0(3) n
C26 N21 C22 N23 . . . . -4.4(3) n
C21' N21 C22 N23 . . . . 174.96(18) n
O22 C22 N23 C24 . . . . -178.7(2) n
N21 C22 N23 C24 . . . . 1.3(3) n
C22 N23 C24 O24 . . . . -178.5(2) n
C22 N23 C24 C25 . . . . 1.8(3) n
O24 C24 C25 C26 . . . . 178.5(2) n
N23 C24 C25 C26 . . . . -1.9(3) n
O24 C24 C25 C25A . . . . -1.2(3) n
N23 C24 C25 C25A . . . . 178.46(18) n
C25A C25 C26 N21 . . . . 178.56(19) n
C24 C25 C26 N21 . . . . -1.1(3) n
C22 N21 C26 C25 . . . . 4.5(3) n
C21' N21 C26 C25 . . . . -174.86(19) n
C26 N21 C21' O24' . . . . 16.6(3) n
C22 N21 C21' O24' . . . . -162.79(17) y
C26 N21 C21' C22' . . . . -101.2(2) n
C22 N21 C21' C22' . . . . 79.4(2) n
O24' C21' C22' C23' . . . . 32.0(2) n
N21 C21' C22' C23' . . . . 150.47(17) n
C21' C22' C23' O23' . . . . 82.53(19) n
C21' C22' C23' C24' . . . . -35.1(2) n
N21 C21' O24' C24' . . . . -137.97(17) n
C22' C21' O24' C24' . . . . -15.7(2) n
C21' O24' C24' C25' . . . . 117.15(18) n
C21' O24' C24' C23' . . . . -7.1(2) n
O23' C23' C24' O24' . . . . -88.7(2) n
C22' C23' C24' O24' . . . . 26.8(2) n
O23' C23' C24' C25' . . . . 149.61(19) n
C22' C23' C24' C25' . . . . -94.9(2) n
O24' C24' C25' O25' . . . . -68.6(2) n
C23' C24' C25' O25' . . . . 50.1(3) y
